data_4132149
loop_
_publ_author_name
'Maurya, Yogesh Kumar'
'Noda, Katsuya'
'Yamasumi, Kazuhisa'
'Mori, Shigeki'
'Uchiyama, Tomoki'
'Kamitani, Kazutaka'
'Hirai, Tomoyasu'
'Ninomiya, Kakeru'
'Nishibori, Maiko'
'Hori, Yuta'
'Shiota, Yoshihito'
'Yoshizawa, Kazunari'
'Ishida, Masatoshi'
'Furuta, Hiroyuki'

_publ_section_title
;
 Ground-State Copper(III) Stabilized by N-Confused/N-Linked Corroles:
 Synthesis, Characterization, and Redox Reactivity.
;
_journal_issue 22
_journal_name_full 'Journal of the American Chemical Society'
_journal_page_first 6883
_journal_page_last 6892
_journal_paper_doi 10.1021/jacs.8b01876
_journal_volume 140
_journal_year 2018
_chemical_formula_sum 'C82 H36 Cu2 F30 N8 O2'
_chemical_formula_weight 1862.27
_space_group_crystal_system triclinic
_space_group_IT_number 2
_space_group_name_Hall '-P 1'
_space_group_name_H-M_alt 'P -1'
_atom_sites_solution_hydrogens mixed
_atom_sites_solution_primary direct
_atom_sites_solution_secondary difmap
_audit_creation_method SHELXL-2014/7
_cell_angle_alpha 66.502(3)
_cell_angle_beta 77.999(3)
_cell_angle_gamma 76.171(3)
_cell_formula_units_Z 2
_cell_length_a 15.3803(4)
_cell_length_b 16.8229(5)
_cell_length_c 16.9418(5)
_cell_measurement_reflns_used 22789
_cell_measurement_temperature 100(2)
_cell_measurement_theta_max 31.36
_cell_measurement_theta_min 1.76
_cell_volume 3872.2(2)
_computing_cell_refinement 'CrysAlisPro 1.171.38.41 (Rigaku OD, 2015)'
_computing_data_collection 'CrystalClear (Rigaku Inc., 2008)'
_computing_data_reduction 'CrysAlisPro 1.171.38.41 (Rigaku OD, 2015)'
_computing_molecular_graphics 'CrystalStructure 4.2.2 (Rigaku, 2016)'
_computing_publication_material 'CrystalStructure 4.2.2 (Rigaku, 2016)'
_computing_structure_refinement 'SHELXL-2014/7 (Sheldrick, 2014)'
_computing_structure_solution 'SIR2011 (Burla, et al., 2012)'
_diffrn_ambient_temperature 100(2)
_diffrn_detector_area_resol_mean 7.111
_diffrn_measured_fraction_theta_full 0.999
_diffrn_measured_fraction_theta_max 0.932
_diffrn_measurement_device_type 'Rigaku Saturn724'
_diffrn_measurement_method \w
_diffrn_radiation_type MoK\a
_diffrn_radiation_wavelength 0.71075
_diffrn_reflns_av_R_equivalents 0.0508
_diffrn_reflns_av_unetI/netI 0.0494
_diffrn_reflns_Laue_measured_fraction_full 0.999
_diffrn_reflns_Laue_measured_fraction_max 0.932
_diffrn_reflns_limit_h_max 20
_diffrn_reflns_limit_h_min -20
_diffrn_reflns_limit_k_max 22
_diffrn_reflns_limit_k_min -22
_diffrn_reflns_limit_l_max 22
_diffrn_reflns_limit_l_min -22
_diffrn_reflns_number 65703
_diffrn_reflns_point_group_measured_fraction_full 0.999
_diffrn_reflns_point_group_measured_fraction_max 0.932
_diffrn_reflns_theta_full 25.242
_diffrn_reflns_theta_max 28.000
_diffrn_reflns_theta_min 1.741
_diffrn_source 'Varimax 50 kV 24 mA Rotating anode'
_exptl_absorpt_coefficient_mu 0.676
_exptl_absorpt_correction_T_max 0.980
_exptl_absorpt_correction_T_min 0.667
_exptl_absorpt_correction_type multi-scan
_exptl_absorpt_process_details
;
CrysAlisPro 1.171.38.41 (Rigaku Oxford Diffraction, 2015)
Empirical absorption correction using spherical harmonics,
 implemented in SCALE3 ABSPACK scaling algorithm.
;
_exptl_crystal_colour violet
_exptl_crystal_density_diffrn 1.597
_exptl_crystal_density_method 'not measured'
_exptl_crystal_description needle
_exptl_crystal_F_000 1856
_exptl_crystal_size_max 0.200
_exptl_crystal_size_mid 0.050
_exptl_crystal_size_min 0.030
_refine_diff_density_max 2.966
_refine_diff_density_min -0.651
_refine_diff_density_rms 0.135
_refine_ls_extinction_method none
_refine_ls_goodness_of_fit_ref 1.013
_refine_ls_hydrogen_treatment mixed
_refine_ls_matrix_type full
_refine_ls_number_parameters 1181
_refine_ls_number_reflns 18654
_refine_ls_number_restraints 170
_refine_ls_restrained_S_all 1.017
_refine_ls_R_factor_all 0.1212
_refine_ls_R_factor_gt 0.0863
_refine_ls_shift/su_max 0.000
_refine_ls_shift/su_mean 0.000
_refine_ls_structure_factor_coef Fsqd
_refine_ls_weighting_details 'w=1/[\s^2^(Fo^2^)+(0.1100P)^2^+16.0000P] where P=(Fo^2^+2Fc^2^)/3'
_refine_ls_weighting_scheme calc
_refine_ls_wR_factor_gt 0.2182
_refine_ls_wR_factor_ref 0.2427
_reflns_Friedel_coverage 0.000
_reflns_number_gt 12860
_reflns_number_total 18654
_reflns_threshold_expression 'I > 2\s(I)'
_cod_data_source_file ja8b01876_si_004.cif
_cod_data_source_block shelxl
_cod_database_code 4132149
_shelx_shelxl_version_number 2014/7
_shelx_space_group_comment
;
The symmetry employed for this shelxl refinement is uniquely defined
by the following loop, which should always be used as a source of
symmetry information in preference to the above space-group names.
They are only intended as comments.
;
_shelx_estimated_absorpt_t_min 0.877
_shelx_estimated_absorpt_t_max 0.980

loop_
_space_group_symop_operation_xyz
'x, y, z'
'-x, -y, -z'

loop_
_atom_site_label
_atom_site_type_symbol
_atom_site_fract_x
_atom_site_fract_y
_atom_site_fract_z
_atom_site_U_iso_or_equiv
_atom_site_adp_type
_atom_site_occupancy
_atom_site_site_symmetry_order
_atom_site_calc_flag
_atom_site_refinement_flags_posn
_atom_site_refinement_flags_adp
_atom_site_refinement_flags_occupancy
_atom_site_disorder_assembly
_atom_site_disorder_group
Cu1 Cu 0.16048(4) 0.15726(4) 0.43317(4) 0.03003(16) Uani 1 1 d . . . . .
Cu2 Cu 0.33413(4) 0.06578(4) 0.34262(4) 0.02912(16) Uani 1 1 d . . . . .
F1 F -0.1024(3) 0.2823(4) 0.2482(3) 0.0907(17) Uani 1 1 d . . . . .
F2 F -0.1970(4) 0.3738(4) 0.1137(4) 0.113(2) Uani 1 1 d . . . . .
F3 F -0.1101(4) 0.4477(4) -0.0456(3) 0.1000(18) Uani 1 1 d . . . . .
F4 F 0.0722(5) 0.4318(4) -0.0690(3) 0.111(2) Uani 1 1 d . . . . .
F5 F 0.1666(3) 0.3417(4) 0.0669(3) 0.0832(15) Uani 1 1 d . . . . .
F6 F 0.0535(3) 0.4098(2) 0.5594(3) 0.0534(9) Uani 1 1 d . . . . .
F7 F 0.0706(3) 0.5473(3) 0.5942(3) 0.0738(13) Uani 1 1 d . . . . .
F8 F 0.2145(3) 0.6300(3) 0.5184(4) 0.0771(14) Uani 1 1 d . . . . .
F9 F 0.3377(3) 0.5775(3) 0.4043(4) 0.0838(16) Uani 1 1 d . . . . .
F10 F 0.3233(3) 0.4401(3) 0.3692(3) 0.0774(14) Uani 1 1 d . . . . .
F11 F 0.0273(2) 0.1044(2) 0.7372(2) 0.0484(8) Uani 1 1 d . . . . .
F12 F -0.0321(3) 0.0217(3) 0.9032(3) 0.0683(12) Uani 1 1 d . . . . .
F13 F 0.0529(4) -0.1411(3) 0.9944(2) 0.0841(15) Uani 1 1 d . . . . .
F14 F 0.2007(4) -0.2183(3) 0.9161(2) 0.0803(14) Uani 1 1 d . . . . .
F15 F 0.2614(3) -0.1375(2) 0.7490(2) 0.0529(9) Uani 1 1 d . . . . .
F16 F 0.5651(3) 0.2956(3) 0.2280(3) 0.0633(11) Uani 1 1 d . . . . .
F17 F 0.6182(3) 0.4515(4) 0.1339(4) 0.0918(17) Uani 1 1 d . . . . .
F18 F 0.5030(4) 0.5903(3) 0.0438(3) 0.0950(18) Uani 1 1 d . . . . .
F19 F 0.3302(4) 0.5749(3) 0.0481(3) 0.0846(15) Uani 1 1 d . . . . .
F20 F 0.2751(3) 0.4208(3) 0.1422(3) 0.0598(10) Uani 1 1 d . . . . .
F21 F 0.4476(3) -0.0548(3) 0.0911(2) 0.0571(10) Uani 1 1 d . . . . .
F22 F 0.4375(3) -0.0874(3) -0.0492(3) 0.0722(12) Uani 1 1 d . . . . .
F23 F 0.2870(3) -0.0186(4) -0.1304(2) 0.0744(14) Uani 1 1 d . . . . .
F24 F 0.1467(3) 0.0830(4) -0.0705(3) 0.0782(14) Uani 1 1 d . . . . .
F25 F 0.1557(3) 0.1160(3) 0.0697(2) 0.0654(11) Uani 1 1 d . . . . .
F26 F 0.4846(2) -0.2461(2) 0.3999(2) 0.0459(8) Uani 1 1 d . . . . .
F27 F 0.5486(3) -0.4154(3) 0.4835(3) 0.0641(11) Uani 1 1 d . . . . .
F28 F 0.4653(4) -0.5057(3) 0.6414(3) 0.0767(13) Uani 1 1 d . . . . .
F29 F 0.3130(4) -0.4236(3) 0.7130(3) 0.0779(14) Uani 1 1 d . . . . .
F30 F 0.2506(3) -0.2531(2) 0.6307(2) 0.0524(9) Uani 1 1 d . . . . .
O1 O 0.0096(3) 0.1514(3) 0.5118(3) 0.0396(9) Uani 1 1 d D . . . .
H1O H -0.030(3) 0.143(4) 0.488(4) 0.047 Uiso 1 1 d D U . . .
O2 O 0.4890(3) -0.0120(3) 0.3476(3) 0.0419(9) Uani 1 1 d D . . . .
H2O H 0.524(4) 0.011(4) 0.363(4) 0.050 Uiso 1 1 d D U . . .
N1 N 0.1334(3) 0.1218(3) 0.3508(2) 0.0305(9) Uani 1 1 d . . . . .
N2 N 0.1458(3) 0.2780(3) 0.3560(3) 0.0349(9) Uani 1 1 d . . . . .
N3 N 0.1831(3) 0.1779(3) 0.5277(3) 0.0309(9) Uani 1 1 d . . . . .
N4 N 0.1122(3) -0.0798(3) 0.5240(3) 0.0314(9) Uani 1 1 d . . . . .
N5 N 0.3586(3) 0.1501(3) 0.3767(3) 0.0332(9) Uani 1 1 d . . . . .
N6 N 0.3385(3) 0.1449(3) 0.2243(3) 0.0342(9) Uani 1 1 d . . . . .
N7 N 0.3153(3) -0.0311(3) 0.3231(3) 0.0312(9) Uani 1 1 d . . . . .
N8 N 0.3948(3) -0.0257(3) 0.5764(3) 0.0316(9) Uani 1 1 d . . . . .
C1 C 0.1220(3) 0.0362(3) 0.3765(3) 0.0298(10) Uani 1 1 d . . . . .
C2 C 0.0795(3) 0.0287(4) 0.3129(3) 0.0347(11) Uani 1 1 d . . . . .
H2 H 0.0648 -0.0232 0.3134 0.042 Uiso 1 1 calc R U . . .
C3 C 0.0645(4) 0.1111(4) 0.2513(3) 0.0372(12) Uani 1 1 d . . . . .
H3 H 0.0378 0.1266 0.2002 0.045 Uiso 1 1 calc R U . . .
C4 C 0.0956(4) 0.1709(4) 0.2762(3) 0.0338(11) Uani 1 1 d . . . . .
C5 C 0.0849(4) 0.2624(4) 0.2404(3) 0.0396(12) Uani 1 1 d . . . . .
C6 C 0.1083(4) 0.3125(4) 0.2793(3) 0.0384(12) Uani 1 1 d . . . . .
C7 C 0.0951(4) 0.4073(4) 0.2502(4) 0.0428(13) Uani 1 1 d . . . . .
H7 H 0.0702 0.4478 0.1991 0.051 Uiso 1 1 calc R U . . .
C8 C 0.1235(4) 0.4280(4) 0.3070(4) 0.0452(14) Uani 1 1 d . . . . .
H8 H 0.1237 0.4857 0.3035 0.054 Uiso 1 1 calc R U . . .
C9 C 0.1544(4) 0.3460(4) 0.3759(4) 0.0385(12) Uani 1 1 d . . . . .
C10 C 0.1822(4) 0.3371(4) 0.4519(4) 0.0373(12) Uani 1 1 d . . . . .
C11 C 0.1972(4) 0.2568(4) 0.5233(4) 0.0354(11) Uani 1 1 d . . . . .
C12 C 0.2191(4) 0.2460(4) 0.6055(4) 0.0389(12) Uani 1 1 d . . . . .
H12 H 0.2350 0.2896 0.6194 0.047 Uiso 1 1 calc R U . . .
C13 C 0.2132(4) 0.1625(4) 0.6597(3) 0.0373(12) Uani 1 1 d . . . . .
H13 H 0.2219 0.1377 0.7192 0.045 Uiso 1 1 calc R U . . .
C14 C 0.1916(3) 0.1180(4) 0.6123(3) 0.0321(10) Uani 1 1 d . . . . .
C15 C 0.1763(3) 0.0318(3) 0.6423(3) 0.0321(10) Uani 1 1 d . . . . .
C16 C 0.1705(3) -0.0072(3) 0.5863(3) 0.0298(10) Uani 1 1 d . . . . .
C17 C 0.1277(3) -0.0769(3) 0.5986(3) 0.0329(11) Uani 1 1 d . . . . .
H17 H 0.1111 -0.1184 0.6543 0.039 Uiso 1 1 calc R U . . .
C18 C 0.1997(3) 0.0288(3) 0.4911(3) 0.0298(10) Uani 1 1 d . . . . .
C19 C 0.1460(3) -0.0131(3) 0.4592(3) 0.0281(10) Uani 1 1 d . . . . .
C20 C 0.0348(4) 0.3101(4) 0.1622(4) 0.0435(13) Uani 1 1 d . . . . .
C21 C -0.0572(5) 0.3181(5) 0.1708(5) 0.0618(19) Uani 1 1 d . . . . .
C22 C -0.1077(6) 0.3651(6) 0.1005(6) 0.074(2) Uani 1 1 d . . . . .
C23 C -0.0631(6) 0.4006(5) 0.0223(5) 0.068(2) Uani 1 1 d . . . . .
C24 C 0.0275(6) 0.3923(5) 0.0087(4) 0.065(2) Uani 1 1 d . . . . .
C25 C 0.0769(5) 0.3463(5) 0.0804(4) 0.0565(17) Uani 1 1 d . . . . .
C26 C 0.1893(4) 0.4182(4) 0.4654(4) 0.0396(12) Uani 1 1 d . . . . .
C27 C 0.1255(4) 0.4494(4) 0.5202(4) 0.0432(13) Uani 1 1 d . . . . .
C28 C 0.1330(5) 0.5199(4) 0.5393(5) 0.0496(15) Uani 1 1 d . . . . .
C29 C 0.2051(5) 0.5616(4) 0.5002(5) 0.0561(18) Uani 1 1 d . . . . .
C30 C 0.2677(4) 0.5356(4) 0.4426(6) 0.0592(19) Uani 1 1 d . . . . .
C31 C 0.2597(4) 0.4637(4) 0.4257(5) 0.0505(15) Uani 1 1 d . . . . .
C32 C 0.1476(4) -0.0131(4) 0.7374(3) 0.0377(12) Uani 1 1 d . . . . .
C33 C 0.0732(4) 0.0258(4) 0.7793(3) 0.0406(13) Uani 1 1 d . . . . .
C34 C 0.0412(5) -0.0172(5) 0.8658(4) 0.0509(16) Uani 1 1 d . . . . .
C35 C 0.0840(5) -0.0986(5) 0.9102(4) 0.0593(19) Uani 1 1 d . . . . .
C36 C 0.1578(5) -0.1394(5) 0.8716(4) 0.0567(17) Uani 1 1 d . . . . .
C37 C 0.1887(4) -0.0972(4) 0.7846(4) 0.0432(13) Uani 1 1 d . . . . .
C38 C 0.3755(3) 0.1238(3) 0.4611(3) 0.0319(11) Uani 1 1 d . . . . .
C39 C 0.4121(3) 0.1911(4) 0.4679(3) 0.0346(11) Uani 1 1 d . . . . .
H39 H 0.4288 0.1913 0.5187 0.042 Uiso 1 1 calc R U . . .
C40 C 0.4181(4) 0.2545(4) 0.3877(3) 0.0352(11) Uani 1 1 d . . . . .
H40 H 0.4398 0.3078 0.3725 0.042 Uiso 1 1 calc R U . . .
C41 C 0.3864(4) 0.2281(3) 0.3292(3) 0.0335(11) Uani 1 1 d . . . . .
C42 C 0.3879(4) 0.2660(3) 0.2385(3) 0.0355(11) Uani 1 1 d . . . . .
C43 C 0.3662(4) 0.2245(4) 0.1906(3) 0.0345(11) Uani 1 1 d . . . . .
C44 C 0.3725(4) 0.2555(4) 0.0969(3) 0.0399(12) Uani 1 1 d . . . . .
H44 H 0.3900 0.3094 0.0571 0.048 Uiso 1 1 calc R U . . .
C45 C 0.3493(4) 0.1947(4) 0.0762(3) 0.0403(13) Uani 1 1 d . . . . .
H45 H 0.3470 0.1976 0.0195 0.048 Uiso 1 1 calc R U . . .
C46 C 0.3284(4) 0.1240(4) 0.1570(3) 0.0339(11) Uani 1 1 d . . . . .
C47 C 0.3065(4) 0.0449(4) 0.1669(3) 0.0344(11) Uani 1 1 d . . . . .
C48 C 0.2992(3) -0.0271(4) 0.2450(3) 0.0324(11) Uani 1 1 d . . . . .
C49 C 0.2816(4) -0.1108(4) 0.2555(3) 0.0378(12) Uani 1 1 d . . . . .
H49 H 0.2651 -0.1254 0.2125 0.045 Uiso 1 1 calc R U . . .
C50 C 0.2928(4) -0.1660(4) 0.3393(3) 0.0354(11) Uani 1 1 d . . . . .
H50 H 0.2878 -0.2265 0.3643 0.042 Uiso 1 1 calc R U . . .
C51 C 0.3133(3) -0.1168(3) 0.3818(3) 0.0315(10) Uani 1 1 d . . . . .
C52 C 0.3337(3) -0.1478(3) 0.4673(3) 0.0309(10) Uani 1 1 d . . . . .
C53 C 0.3372(3) -0.0892(3) 0.5052(3) 0.0299(10) Uani 1 1 d . . . . .
C54 C 0.3816(3) -0.1016(3) 0.5749(3) 0.0307(10) Uani 1 1 d . . . . .
H54 H 0.4005 -0.1578 0.6169 0.037 Uiso 1 1 calc R U . . .
C55 C 0.3035(3) 0.0071(3) 0.4686(3) 0.0281(10) Uani 1 1 d . . . . .
C56 C 0.3572(3) 0.0395(3) 0.5099(3) 0.0287(10) Uani 1 1 d . . . . .
C57 C 0.4180(4) 0.3534(4) 0.1901(4) 0.0416(13) Uani 1 1 d . . . . .
C58 C 0.5044(5) 0.3638(5) 0.1858(4) 0.0519(16) Uani 1 1 d . . . . .
C59 C 0.5337(5) 0.4448(6) 0.1371(5) 0.064(2) Uani 1 1 d . . . . .
C60 C 0.4722(6) 0.5150(6) 0.0911(5) 0.068(2) Uani 1 1 d . . . . .
C61 C 0.3875(6) 0.5070(5) 0.0940(5) 0.0621(19) Uani 1 1 d . . . . .
C62 C 0.3589(5) 0.4267(4) 0.1433(4) 0.0471(14) Uani 1 1 d . . . . .
C63 C 0.3009(4) 0.0304(4) 0.0863(3) 0.0384(12) Uani 1 1 d . . . . .
C64 C 0.3715(4) -0.0198(4) 0.0527(4) 0.0435(13) Uani 1 1 d . . . . .
C65 C 0.3682(4) -0.0378(5) -0.0195(4) 0.0493(15) Uani 1 1 d . . . . .
C66 C 0.2921(5) -0.0023(5) -0.0605(4) 0.0544(18) Uani 1 1 d . . . . .
C67 C 0.2206(4) 0.0491(5) -0.0305(4) 0.0539(17) Uani 1 1 d . . . . .
C68 C 0.2259(4) 0.0656(5) 0.0425(4) 0.0465(14) Uani 1 1 d . . . . .
C69 C 0.3641(4) -0.2436(4) 0.5113(3) 0.0343(11) Uani 1 1 d . . . . .
C70 C 0.4395(4) -0.2886(4) 0.4766(4) 0.0384(12) Uani 1 1 d . . . . .
C71 C 0.4736(4) -0.3753(4) 0.5180(4) 0.0472(14) Uani 1 1 d . . . . .
C72 C 0.4321(5) -0.4205(4) 0.5981(5) 0.0547(17) Uani 1 1 d . . . . .
C73 C 0.3563(5) -0.3787(4) 0.6352(4) 0.0528(16) Uani 1 1 d . . . . .
C74 C 0.3237(4) -0.2908(4) 0.5933(4) 0.0413(13) Uani 1 1 d . . . . .
C75 C -0.0360(5) 0.2261(5) 0.5304(5) 0.0584(18) Uani 1 1 d . . . . .
H75A H 0.0026 0.2426 0.5586 0.070 Uiso 1 1 calc R U . . .
H75B H -0.0919 0.2129 0.5691 0.070 Uiso 1 1 calc R U . . .
H75C H -0.0504 0.2749 0.4763 0.070 Uiso 1 1 calc R U . . .
C76 C 0.5339(5) -0.0318(6) 0.2742(4) 0.0608(19) Uani 1 1 d . . . . .
H76A H 0.5936 -0.0671 0.2864 0.073 Uiso 1 1 calc R U . . .
H76B H 0.5407 0.0231 0.2246 0.073 Uiso 1 1 calc R U . . .
H76C H 0.4984 -0.0650 0.2607 0.073 Uiso 1 1 calc R U . . .
C77 C 0.1108(17) -0.3114(15) 0.215(2) 0.162(11) Uani 0.508(8) 1 d D U P A -1
H77A H 0.1116 -0.3735 0.2273 0.243 Uiso 0.508(8) 1 calc R U P A -1
H77B H 0.0576 -0.2755 0.1868 0.243 Uiso 0.508(8) 1 calc R U P A -1
H77C H 0.1083 -0.3031 0.2698 0.243 Uiso 0.508(8) 1 calc R U P A -1
C78 C 0.1957(14) -0.2834(16) 0.1561(14) 0.125(7) Uani 0.508(8) 1 d D U P A -1
H78A H 0.2068 -0.3080 0.1099 0.150 Uiso 0.508(8) 1 calc R U P A -1
H78B H 0.1846 -0.2185 0.1276 0.150 Uiso 0.508(8) 1 calc R U P A -1
C79 C 0.2784(13) -0.3103(13) 0.1983(12) 0.107(5) Uani 0.508(8) 1 d D U P A -1
H79A H 0.2901 -0.3755 0.2222 0.128 Uiso 0.508(8) 1 calc R U P A -1
H79B H 0.2627 -0.2916 0.2487 0.128 Uiso 0.508(8) 1 calc R U P A -1
C80 C 0.3657(13) -0.2829(13) 0.1537(12) 0.117(6) Uani 0.508(8) 1 d D U P A -1
H80A H 0.3812 -0.3002 0.1024 0.141 Uiso 0.508(8) 1 calc R U P A -1
H80B H 0.3551 -0.2178 0.1315 0.141 Uiso 0.508(8) 1 calc R U P A -1
C81 C 0.4463(14) -0.3135(14) 0.1982(12) 0.113(6) Uani 0.508(8) 1 d D U P A -1
H81A H 0.4562 -0.3786 0.2189 0.135 Uiso 0.508(8) 1 calc R U P A -1
H81B H 0.4282 -0.2985 0.2509 0.135 Uiso 0.508(8) 1 calc R U P A -1
C82 C 0.5364(15) -0.2897(15) 0.1629(13) 0.136(9) Uani 0.508(8) 1 d D U P A -1
H82A H 0.5359 -0.2491 0.1024 0.203 Uiso 0.508(8) 1 calc R U P A -1
H82B H 0.5810 -0.3430 0.1658 0.203 Uiso 0.508(8) 1 calc R U P A -1
H82C H 0.5523 -0.2612 0.1971 0.203 Uiso 0.508(8) 1 calc R U P A -1
C83 C -0.0337(18) 0.2988(19) 0.8227(16) 0.143(9) Uani 0.492(8) 1 d D U P A -2
H83A H -0.0281 0.2406 0.8200 0.214 Uiso 0.492(8) 1 calc R U P A -2
H83B H -0.0830 0.3392 0.7908 0.214 Uiso 0.492(8) 1 calc R U P A -2
H83C H -0.0467 0.2940 0.8834 0.214 Uiso 0.492(8) 1 calc R U P A -2
C84 C 0.0519(16) 0.3327(16) 0.7832(14) 0.123(7) Uani 0.492(8) 1 d D U P A -2
H84A H 0.0666 0.3267 0.7259 0.148 Uiso 0.492(8) 1 calc R U P A -2
H84B H 0.0370 0.3966 0.7713 0.148 Uiso 0.492(8) 1 calc R U P A -2
C85 C 0.1368(14) 0.3019(15) 0.8209(13) 0.124(6) Uani 0.492(8) 1 d D U P A -2
H85A H 0.1568 0.2397 0.8262 0.149 Uiso 0.492(8) 1 calc R U P A -2
H85B H 0.1222 0.3017 0.8807 0.149 Uiso 0.492(8) 1 calc R U P A -2
C86 C 0.2167(15) 0.3464(17) 0.7801(13) 0.130(7) Uani 0.492(8) 1 d D U P A -2
H86A H 0.2016 0.4068 0.7808 0.157 Uiso 0.492(8) 1 calc R U P A -2
H86B H 0.2310 0.3513 0.7187 0.157 Uiso 0.492(8) 1 calc R U P A -2
C87 C 0.2976(15) 0.2979(19) 0.8257(16) 0.144(8) Uani 0.492(8) 1 d D U P A -2
H87A H 0.2833 0.3022 0.8838 0.173 Uiso 0.492(8) 1 calc R U P A -2
H87B H 0.3017 0.2352 0.8354 0.173 Uiso 0.492(8) 1 calc R U P A -2
C88 C 0.3886(18) 0.318(2) 0.7927(14) 0.142(8) Uani 0.492(8) 1 d D U P A -2
H88A H 0.3930 0.3497 0.7298 0.213 Uiso 0.492(8) 1 calc R U P A -2
H88B H 0.4323 0.2624 0.8055 0.213 Uiso 0.492(8) 1 calc R U P A -2
H88C H 0.4017 0.3536 0.8207 0.213 Uiso 0.492(8) 1 calc R U P A -2

loop_
_atom_site_aniso_label
_atom_site_aniso_U_11
_atom_site_aniso_U_22
_atom_site_aniso_U_33
_atom_site_aniso_U_23
_atom_site_aniso_U_13
_atom_site_aniso_U_12
Cu1 0.0372(3) 0.0333(3) 0.0250(3) -0.0094(2) -0.0058(2) -0.0166(3)
Cu2 0.0362(3) 0.0356(3) 0.0229(3) -0.0105(2) -0.0036(2) -0.0200(3)
F1 0.052(2) 0.109(4) 0.070(3) 0.022(3) -0.012(2) -0.032(3)
F2 0.070(3) 0.121(5) 0.109(4) 0.023(4) -0.049(3) -0.031(3)
F3 0.129(5) 0.092(4) 0.063(3) 0.013(3) -0.061(3) -0.022(3)
F4 0.142(5) 0.124(5) 0.037(2) -0.004(3) 0.004(3) -0.025(4)
F5 0.070(3) 0.108(4) 0.041(2) -0.003(2) 0.006(2) -0.015(3)
F6 0.054(2) 0.050(2) 0.065(2) -0.0292(18) 0.0043(18) -0.0205(17)
F7 0.091(3) 0.056(2) 0.091(3) -0.047(2) 0.000(3) -0.017(2)
F8 0.087(3) 0.047(2) 0.126(4) -0.044(3) -0.048(3) -0.012(2)
F9 0.050(2) 0.046(2) 0.156(5) -0.030(3) -0.009(3) -0.0250(19)
F10 0.063(3) 0.047(2) 0.116(4) -0.033(2) 0.031(3) -0.030(2)
F11 0.050(2) 0.058(2) 0.0469(19) -0.0276(17) -0.0022(16) -0.0156(17)
F12 0.076(3) 0.098(3) 0.045(2) -0.041(2) 0.0158(19) -0.034(2)
F13 0.126(4) 0.097(4) 0.0252(18) -0.012(2) 0.007(2) -0.046(3)
F14 0.117(4) 0.072(3) 0.032(2) 0.0039(19) -0.013(2) -0.017(3)
F15 0.061(2) 0.054(2) 0.0347(17) -0.0066(16) -0.0095(16) -0.0079(18)
F16 0.045(2) 0.087(3) 0.066(2) -0.026(2) -0.0006(18) -0.036(2)
F17 0.082(3) 0.114(4) 0.095(4) -0.033(3) 0.013(3) -0.076(3)
F18 0.128(4) 0.078(3) 0.082(3) -0.020(3) 0.027(3) -0.074(3)
F19 0.105(4) 0.047(2) 0.075(3) 0.001(2) 0.004(3) -0.020(2)
F20 0.052(2) 0.056(2) 0.055(2) -0.0025(18) -0.0003(17) -0.0169(18)
F21 0.054(2) 0.084(3) 0.044(2) -0.034(2) -0.0118(16) -0.008(2)
F22 0.078(3) 0.106(4) 0.052(2) -0.052(2) -0.004(2) -0.015(3)
F23 0.077(3) 0.139(4) 0.040(2) -0.052(2) 0.0024(19) -0.054(3)
F24 0.063(3) 0.144(4) 0.042(2) -0.039(3) -0.0182(19) -0.027(3)
F25 0.052(2) 0.109(3) 0.043(2) -0.037(2) -0.0156(17) -0.004(2)
F26 0.0450(19) 0.053(2) 0.0479(19) -0.0257(16) 0.0001(15) -0.0171(16)
F27 0.066(3) 0.056(2) 0.079(3) -0.038(2) -0.017(2) 0.0045(19)
F28 0.116(4) 0.034(2) 0.073(3) -0.0116(19) -0.030(3) 0.001(2)
F29 0.130(4) 0.041(2) 0.045(2) 0.0010(17) 0.000(2) -0.023(2)
F30 0.066(2) 0.0423(19) 0.0390(18) -0.0072(15) 0.0085(16) -0.0180(17)
O1 0.038(2) 0.042(2) 0.049(2) -0.0202(18) -0.0111(17) -0.0165(17)
O2 0.041(2) 0.064(3) 0.038(2) -0.0289(19) -0.0034(16) -0.0239(19)
N1 0.039(2) 0.034(2) 0.0209(18) -0.0058(16) -0.0052(16) -0.0175(18)
N2 0.043(2) 0.034(2) 0.030(2) -0.0076(18) -0.0045(18) -0.0188(19)
N3 0.036(2) 0.034(2) 0.029(2) -0.0120(17) -0.0058(17) -0.0156(18)
N4 0.034(2) 0.035(2) 0.030(2) -0.0108(17) -0.0054(17) -0.0162(18)
N5 0.041(2) 0.040(2) 0.027(2) -0.0125(18) -0.0033(17) -0.0215(19)
N6 0.040(2) 0.042(2) 0.028(2) -0.0132(18) -0.0017(17) -0.022(2)
N7 0.035(2) 0.043(2) 0.0245(19) -0.0154(18) -0.0017(16) -0.0198(19)
N8 0.035(2) 0.040(2) 0.026(2) -0.0128(17) -0.0033(17) -0.0179(18)
C1 0.032(3) 0.035(3) 0.027(2) -0.012(2) -0.0045(19) -0.014(2)
C2 0.035(3) 0.047(3) 0.031(2) -0.017(2) -0.004(2) -0.019(2)
C3 0.040(3) 0.050(3) 0.027(2) -0.014(2) -0.009(2) -0.015(2)
C4 0.037(3) 0.041(3) 0.022(2) -0.005(2) -0.0061(19) -0.015(2)
C5 0.045(3) 0.046(3) 0.026(2) -0.004(2) -0.004(2) -0.020(3)
C6 0.045(3) 0.041(3) 0.028(2) -0.007(2) -0.001(2) -0.019(2)
C7 0.051(3) 0.036(3) 0.034(3) -0.002(2) -0.004(2) -0.014(3)
C8 0.060(4) 0.033(3) 0.040(3) -0.007(2) -0.003(3) -0.019(3)
C9 0.040(3) 0.040(3) 0.038(3) -0.014(2) 0.000(2) -0.015(2)
C10 0.040(3) 0.036(3) 0.041(3) -0.016(2) -0.002(2) -0.017(2)
C11 0.037(3) 0.040(3) 0.040(3) -0.019(2) -0.006(2) -0.016(2)
C12 0.042(3) 0.045(3) 0.043(3) -0.023(2) -0.009(2) -0.016(2)
C13 0.043(3) 0.049(3) 0.033(3) -0.022(2) -0.006(2) -0.018(2)
C14 0.032(3) 0.043(3) 0.028(2) -0.014(2) -0.0033(19) -0.016(2)
C15 0.034(3) 0.040(3) 0.028(2) -0.011(2) -0.0067(19) -0.015(2)
C16 0.031(2) 0.036(3) 0.026(2) -0.0088(19) -0.0054(19) -0.014(2)
C17 0.036(3) 0.037(3) 0.029(2) -0.010(2) -0.005(2) -0.016(2)
C18 0.041(3) 0.028(2) 0.026(2) -0.0082(19) -0.008(2) -0.016(2)
C19 0.029(2) 0.035(2) 0.027(2) -0.0129(19) -0.0042(18) -0.014(2)
C20 0.052(3) 0.041(3) 0.032(3) -0.003(2) -0.011(2) -0.013(3)
C21 0.061(4) 0.066(4) 0.048(4) 0.006(3) -0.021(3) -0.029(4)
C22 0.062(5) 0.067(5) 0.075(5) 0.005(4) -0.032(4) -0.015(4)
C23 0.085(6) 0.068(5) 0.044(4) 0.003(3) -0.032(4) -0.020(4)
C24 0.090(6) 0.063(4) 0.033(3) -0.005(3) -0.015(3) -0.014(4)
C25 0.060(4) 0.061(4) 0.039(3) -0.009(3) -0.006(3) -0.009(3)
C26 0.041(3) 0.031(3) 0.052(3) -0.015(2) -0.010(2) -0.012(2)
C27 0.045(3) 0.039(3) 0.051(3) -0.015(3) -0.013(3) -0.016(3)
C28 0.053(4) 0.040(3) 0.063(4) -0.024(3) -0.016(3) -0.005(3)
C29 0.055(4) 0.031(3) 0.096(5) -0.027(3) -0.034(4) -0.007(3)
C30 0.040(3) 0.037(3) 0.105(6) -0.023(4) -0.019(4) -0.013(3)
C31 0.046(3) 0.033(3) 0.073(4) -0.016(3) -0.005(3) -0.015(3)
C32 0.047(3) 0.051(3) 0.025(2) -0.014(2) -0.004(2) -0.027(3)
C33 0.047(3) 0.056(4) 0.030(3) -0.020(3) -0.004(2) -0.023(3)
C34 0.062(4) 0.073(4) 0.034(3) -0.028(3) 0.008(3) -0.037(3)
C35 0.084(5) 0.079(5) 0.021(3) -0.012(3) 0.003(3) -0.044(4)
C36 0.081(5) 0.060(4) 0.028(3) -0.006(3) -0.010(3) -0.027(4)
C37 0.051(3) 0.051(3) 0.030(3) -0.011(2) -0.006(2) -0.019(3)
C38 0.031(2) 0.040(3) 0.035(3) -0.018(2) -0.002(2) -0.019(2)
C39 0.037(3) 0.047(3) 0.033(3) -0.021(2) -0.001(2) -0.023(2)
C40 0.036(3) 0.041(3) 0.039(3) -0.019(2) -0.002(2) -0.020(2)
C41 0.036(3) 0.038(3) 0.033(3) -0.014(2) -0.001(2) -0.019(2)
C42 0.041(3) 0.036(3) 0.032(3) -0.009(2) -0.001(2) -0.019(2)
C43 0.037(3) 0.041(3) 0.028(2) -0.008(2) 0.000(2) -0.021(2)
C44 0.050(3) 0.043(3) 0.027(2) -0.006(2) 0.001(2) -0.025(3)
C45 0.049(3) 0.054(3) 0.023(2) -0.012(2) 0.000(2) -0.026(3)
C46 0.038(3) 0.045(3) 0.022(2) -0.011(2) -0.0004(19) -0.018(2)
C47 0.040(3) 0.048(3) 0.023(2) -0.014(2) -0.003(2) -0.021(2)
C48 0.033(3) 0.045(3) 0.027(2) -0.017(2) -0.0022(19) -0.017(2)
C49 0.044(3) 0.049(3) 0.033(3) -0.021(2) -0.007(2) -0.020(2)
C50 0.044(3) 0.040(3) 0.033(3) -0.017(2) -0.007(2) -0.020(2)
C51 0.035(3) 0.037(3) 0.029(2) -0.014(2) -0.006(2) -0.015(2)
C52 0.033(3) 0.034(3) 0.029(2) -0.010(2) -0.0040(19) -0.016(2)
C53 0.032(2) 0.036(3) 0.026(2) -0.011(2) -0.0028(19) -0.017(2)
C54 0.035(3) 0.037(3) 0.026(2) -0.011(2) -0.0035(19) -0.017(2)
C55 0.036(3) 0.032(2) 0.022(2) -0.0091(18) -0.0043(18) -0.017(2)
C56 0.033(2) 0.036(3) 0.024(2) -0.0114(19) -0.0053(18) -0.014(2)
C57 0.053(3) 0.045(3) 0.034(3) -0.017(2) 0.008(2) -0.027(3)
C58 0.055(4) 0.068(4) 0.039(3) -0.016(3) -0.002(3) -0.032(3)
C59 0.063(4) 0.089(6) 0.063(4) -0.040(4) 0.015(4) -0.053(4)
C60 0.088(6) 0.073(5) 0.054(4) -0.028(4) 0.015(4) -0.049(5)
C61 0.081(5) 0.044(4) 0.050(4) -0.007(3) 0.010(4) -0.024(4)
C62 0.065(4) 0.036(3) 0.038(3) -0.008(2) 0.002(3) -0.022(3)
C63 0.045(3) 0.052(3) 0.026(2) -0.012(2) -0.002(2) -0.028(3)
C64 0.045(3) 0.064(4) 0.031(3) -0.021(3) -0.002(2) -0.022(3)
C65 0.054(4) 0.074(4) 0.034(3) -0.029(3) 0.003(3) -0.027(3)
C66 0.062(4) 0.092(5) 0.028(3) -0.028(3) 0.005(3) -0.046(4)
C67 0.044(3) 0.095(5) 0.033(3) -0.023(3) -0.003(2) -0.035(3)
C68 0.043(3) 0.073(4) 0.032(3) -0.022(3) -0.001(2) -0.023(3)
C69 0.040(3) 0.039(3) 0.033(3) -0.013(2) -0.009(2) -0.017(2)
C70 0.045(3) 0.042(3) 0.039(3) -0.018(2) -0.012(2) -0.015(2)
C71 0.053(4) 0.040(3) 0.058(4) -0.024(3) -0.019(3) -0.004(3)
C72 0.079(5) 0.039(3) 0.054(4) -0.018(3) -0.024(3) -0.011(3)
C73 0.081(5) 0.039(3) 0.039(3) -0.007(3) -0.009(3) -0.022(3)
C74 0.055(4) 0.036(3) 0.036(3) -0.011(2) -0.009(3) -0.015(3)
C75 0.044(4) 0.058(4) 0.087(5) -0.043(4) 0.000(3) -0.013(3)
C76 0.048(4) 0.111(6) 0.041(3) -0.045(4) 0.001(3) -0.023(4)
C77 0.209(19) 0.059(12) 0.19(3) 0.018(15) -0.070(18) -0.056(15)
C78 0.193(15) 0.097(13) 0.078(11) -0.044(10) -0.024(11) 0.017(12)
C79 0.197(13) 0.074(10) 0.070(10) -0.052(8) -0.012(9) -0.023(10)
C80 0.189(13) 0.077(10) 0.056(9) -0.037(8) 0.017(9) 0.023(10)
C81 0.190(14) 0.083(11) 0.058(9) -0.043(9) 0.020(9) -0.012(11)
C82 0.189(16) 0.088(14) 0.057(11) 0.005(10) 0.030(13) 0.012(14)
C83 0.22(2) 0.113(19) 0.067(13) -0.031(13) 0.004(16) -0.009(18)
C84 0.222(16) 0.100(13) 0.069(11) -0.048(10) -0.030(11) -0.029(13)
C85 0.207(14) 0.098(12) 0.067(10) -0.056(9) -0.009(10) 0.010(11)
C86 0.215(15) 0.132(14) 0.058(10) -0.058(10) -0.012(10) -0.018(12)
C87 0.187(15) 0.122(16) 0.087(13) -0.036(12) 0.012(12) 0.007(14)
C88 0.240(19) 0.14(2) 0.051(11) -0.033(13) 0.005(15) -0.07(2)

loop_
_atom_type_symbol
_atom_type_description
_atom_type_scat_dispersion_real
_atom_type_scat_dispersion_imag
_atom_type_scat_source
C C 0.0033 0.0016 'International Tables Vol C Tables 4.2.6.8 and 6.1.1.4'
H H 0.0000 0.0000 'International Tables Vol C Tables 4.2.6.8 and 6.1.1.4'
Cu Cu 0.3201 1.2651 'International Tables Vol C Tables 4.2.6.8 and 6.1.1.4'
F F 0.0171 0.0103 'International Tables Vol C Tables 4.2.6.8 and 6.1.1.4'
N N 0.0061 0.0033 'International Tables Vol C Tables 4.2.6.8 and 6.1.1.4'
O O 0.0106 0.0060 'International Tables Vol C Tables 4.2.6.8 and 6.1.1.4'

loop_
_geom_angle_atom_site_label_1
_geom_angle_atom_site_label_2
_geom_angle_atom_site_label_3
_geom_angle
N1 Cu1 N3 171.90(17)
N1 Cu1 N2 91.62(18)
N3 Cu1 N2 95.92(18)
N1 Cu1 C18 82.17(18)
N3 Cu1 C18 91.09(19)
N2 Cu1 C18 166.2(2)
N1 Cu1 O1 92.51(16)
N3 Cu1 O1 83.23(15)
N2 Cu1 O1 100.41(17)
C18 Cu1 O1 92.25(18)
N5 Cu2 N7 171.83(19)
N5 Cu2 N6 91.22(18)
N7 Cu2 N6 96.40(18)
N5 Cu2 C55 82.24(18)
N7 Cu2 C55 90.97(18)
N6 Cu2 C55 165.4(2)
N5 Cu2 O2 92.28(17)
N7 Cu2 O2 83.38(16)
N6 Cu2 O2 101.38(17)
C55 Cu2 O2 91.92(18)
C75 O1 Cu1 117.1(4)
C75 O1 H1O 102(4)
Cu1 O1 H1O 117(4)
C76 O2 Cu2 117.8(4)
C76 O2 H2O 109(4)
Cu2 O2 H2O 114(4)
C4 N1 C1 109.0(4)
C4 N1 Cu1 129.9(4)
C1 N1 Cu1 117.9(3)
C9 N2 C6 108.1(5)
C9 N2 Cu1 124.7(4)
C6 N2 Cu1 126.1(3)
C11 N3 C14 107.6(4)
C11 N3 Cu1 124.3(4)
C14 N3 Cu1 128.1(3)
C19 N4 C17 106.4(4)
C41 N5 C38 109.0(4)
C41 N5 Cu2 130.9(3)
C38 N5 Cu2 117.7(3)
C43 N6 C46 108.2(4)
C43 N6 Cu2 126.6(3)
C46 N6 Cu2 124.4(3)
C48 N7 C51 107.7(4)
C48 N7 Cu2 123.9(4)
C51 N7 Cu2 128.4(3)
C56 N8 C54 106.8(4)
N1 C1 C19 111.0(4)
N1 C1 C2 108.8(4)
C19 C1 C2 139.7(5)
C3 C2 C1 106.2(4)
C3 C2 H2 126.9
C1 C2 H2 126.9
C2 C3 C4 108.9(4)
C2 C3 H3 125.5
C4 C3 H3 125.5
N1 C4 C5 122.6(5)
N1 C4 C3 107.0(4)
C5 C4 C3 130.2(5)
C4 C5 C6 123.4(5)
C4 C5 C20 117.9(5)
C6 C5 C20 118.3(5)
N2 C6 C5 124.7(5)
N2 C6 C7 107.7(5)
C5 C6 C7 127.5(5)
C8 C7 C6 108.3(5)
C8 C7 H7 125.9
C6 C7 H7 125.9
C7 C8 C9 107.5(5)
C7 C8 H8 126.2
C9 C8 H8 126.2
N2 C9 C10 124.6(5)
N2 C9 C8 108.3(5)
C10 C9 C8 126.9(5)
C9 C10 C11 124.8(5)
C9 C10 C26 119.1(5)
C11 C10 C26 115.9(5)
N3 C11 C10 124.7(5)
N3 C11 C12 108.6(5)
C10 C11 C12 126.4(5)
C13 C12 C11 107.7(4)
C13 C12 H12 126.2
C11 C12 H12 126.2
C12 C13 C14 108.2(5)
C12 C13 H13 125.9
C14 C13 H13 125.9
C15 C14 N3 123.8(4)
C15 C14 C13 128.3(5)
N3 C14 C13 107.9(4)
C16 C15 C14 121.7(5)
C16 C15 C32 118.5(4)
C14 C15 C32 118.7(4)
C15 C16 C17 131.2(5)
C15 C16 C18 123.9(4)
C17 C16 C18 104.4(4)
N4 C17 C16 114.0(4)
N4 C17 H17 123.0
C16 C17 H17 123.0
C16 C18 C19 101.0(4)
C16 C18 C55 112.2(4)
C19 C18 C55 115.0(4)
C16 C18 Cu1 115.0(4)
C19 C18 Cu1 105.1(3)
C55 C18 Cu1 108.3(3)
N4 C19 C1 131.1(4)
N4 C19 C18 111.7(4)
C1 C19 C18 114.8(4)
C25 C20 C21 116.5(6)
C25 C20 C5 122.9(6)
C21 C20 C5 120.6(5)
F1 C21 C20 119.8(6)
F1 C21 C22 117.3(7)
C20 C21 C22 122.9(7)
F2 C22 C23 122.1(7)
F2 C22 C21 120.0(8)
C23 C22 C21 117.9(7)
C22 C23 C24 122.2(7)
C22 C23 F3 119.0(8)
C24 C23 F3 118.7(7)
F4 C24 C23 122.3(7)
F4 C24 C25 118.5(8)
C23 C24 C25 119.0(7)
F5 C25 C20 120.0(6)
F5 C25 C24 118.6(6)
C20 C25 C24 121.4(7)
C27 C26 C31 116.5(5)
C27 C26 C10 120.6(5)
C31 C26 C10 122.9(5)
F6 C27 C26 119.8(5)
F6 C27 C28 117.8(6)
C26 C27 C28 122.3(6)
F7 C28 C29 120.2(6)
F7 C28 C27 120.7(6)
C29 C28 C27 119.1(6)
C30 C29 F8 119.2(6)
C30 C29 C28 120.6(6)
F8 C29 C28 120.2(7)
F9 C30 C29 120.0(6)
F9 C30 C31 120.8(7)
C29 C30 C31 119.3(6)
F10 C31 C26 120.9(5)
F10 C31 C30 117.0(6)
C26 C31 C30 122.1(6)
C33 C32 C37 117.4(5)
C33 C32 C15 120.3(5)
C37 C32 C15 122.0(5)
F11 C33 C32 121.0(5)
F11 C33 C34 117.4(6)
C32 C33 C34 121.5(6)
F12 C34 C35 121.0(6)
F12 C34 C33 119.7(7)
C35 C34 C33 119.3(6)
C34 C35 F13 119.6(7)
C34 C35 C36 121.2(6)
F13 C35 C36 119.2(7)
F14 C36 C35 120.8(6)
F14 C36 C37 119.7(7)
C35 C36 C37 119.6(7)
F15 C37 C32 120.6(5)
F15 C37 C36 118.4(6)
C32 C37 C36 121.0(6)
N5 C38 C56 110.9(4)
N5 C38 C39 108.3(4)
C56 C38 C39 140.7(5)
C40 C39 C38 106.6(4)
C40 C39 H39 126.7
C38 C39 H39 126.7
C39 C40 C41 108.9(4)
C39 C40 H40 125.6
C41 C40 H40 125.6
N5 C41 C42 121.8(4)
N5 C41 C40 107.1(4)
C42 C41 C40 130.8(5)
C43 C42 C41 123.0(5)
C43 C42 C57 117.9(5)
C41 C42 C57 119.1(5)
N6 C43 C42 125.3(5)
N6 C43 C44 108.0(4)
C42 C43 C44 126.6(5)
C45 C44 C43 108.1(5)
C45 C44 H44 126.0
C43 C44 H44 126.0
C44 C45 C46 106.8(5)
C44 C45 H45 126.6
C46 C45 H45 126.6
N6 C46 C47 124.2(4)
N6 C46 C45 108.8(4)
C47 C46 C45 126.9(5)
C46 C47 C48 125.4(4)
C46 C47 C63 117.8(4)
C48 C47 C63 116.3(5)
N7 C48 C47 125.0(4)
N7 C48 C49 108.7(4)
C47 C48 C49 126.1(4)
C50 C49 C48 107.1(4)
C50 C49 H49 126.5
C48 C49 H49 126.5
C49 C50 C51 107.9(5)
C49 C50 H50 126.1
C51 C50 H50 126.1
N7 C51 C52 124.1(4)
N7 C51 C50 108.5(4)
C52 C51 C50 127.2(5)
C53 C52 C51 120.5(5)
C53 C52 C69 120.5(4)
C51 C52 C69 118.4(4)
C52 C53 C54 130.3(5)
C52 C53 C55 124.3(4)
C54 C53 C55 104.8(4)
N8 C54 C53 113.3(5)
N8 C54 H54 123.3
C53 C54 H54 123.3
C53 C55 C56 100.6(4)
C53 C55 C18 111.3(4)
C56 C55 C18 114.8(4)
C53 C55 Cu2 116.1(3)
C56 C55 Cu2 105.8(3)
C18 C55 Cu2 108.2(3)
N8 C56 C38 131.8(4)
N8 C56 C55 111.8(4)
C38 C56 C55 114.4(4)
C58 C57 C62 117.3(5)
C58 C57 C42 122.0(6)
C62 C57 C42 120.7(5)
F16 C58 C57 120.4(6)
F16 C58 C59 117.6(6)
C57 C58 C59 122.0(7)
F17 C59 C60 122.1(7)
F17 C59 C58 119.9(8)
C60 C59 C58 118.0(6)
C61 C60 F18 122.0(9)
C61 C60 C59 121.5(7)
F18 C60 C59 116.5(7)
C60 C61 F19 120.3(7)
C60 C61 C62 119.9(8)
F19 C61 C62 119.7(7)
F20 C62 C61 118.0(6)
F20 C62 C57 120.7(5)
C61 C62 C57 121.2(6)
C64 C63 C68 116.7(5)
C64 C63 C47 120.8(5)
C68 C63 C47 122.4(5)
F21 C64 C63 120.0(5)
F21 C64 C65 117.1(6)
C63 C64 C65 123.0(6)
F22 C65 C66 120.5(5)
F22 C65 C64 121.0(6)
C66 C65 C64 118.5(6)
F23 C66 C65 119.8(7)
F23 C66 C67 119.4(6)
C65 C66 C67 120.9(5)
F24 C67 C66 120.5(5)
F24 C67 C68 120.3(6)
C66 C67 C68 119.2(6)
F25 C68 C63 120.5(5)
F25 C68 C67 117.7(6)
C63 C68 C67 121.7(6)
C70 C69 C74 116.7(5)
C70 C69 C52 121.4(5)
C74 C69 C52 121.6(5)
F26 C70 C71 116.9(5)
F26 C70 C69 119.9(5)
C71 C70 C69 123.2(6)
F27 C71 C70 121.1(6)
F27 C71 C72 119.8(6)
C70 C71 C72 119.0(6)
F28 C72 C71 120.3(7)
F28 C72 C73 119.7(6)
C71 C72 C73 120.0(6)
F29 C73 C74 119.4(6)
F29 C73 C72 120.3(6)
C74 C73 C72 120.3(6)
F30 C74 C73 118.5(5)
F30 C74 C69 120.6(5)
C73 C74 C69 120.8(6)
O1 C75 H75A 109.5
O1 C75 H75B 109.5
H75A C75 H75B 109.5
O1 C75 H75C 109.5
H75A C75 H75C 109.5
H75B C75 H75C 109.5
O2 C76 H76A 109.5
O2 C76 H76B 109.5
H76A C76 H76B 109.5
O2 C76 H76C 109.5
H76A C76 H76C 109.5
H76B C76 H76C 109.5
C78 C77 H77A 109.5
C78 C77 H77B 109.5
H77A C77 H77B 109.5
C78 C77 H77C 109.5
H77A C77 H77C 109.5
H77B C77 H77C 109.5
C79 C78 C77 115.8(18)
C79 C78 H78A 108.3
C77 C78 H78A 108.3
C79 C78 H78B 108.3
C77 C78 H78B 108.3
H78A C78 H78B 107.4
C78 C79 C80 124.0(17)
C78 C79 H79A 106.3
C80 C79 H79A 106.3
C78 C79 H79B 106.3
C80 C79 H79B 106.3
H79A C79 H79B 106.4
C81 C80 C79 121.8(16)
C81 C80 H80A 106.9
C79 C80 H80A 106.9
C81 C80 H80B 106.9
C79 C80 H80B 106.9
H80A C80 H80B 106.7
C80 C81 C82 127.6(18)
C80 C81 H81A 105.4
C82 C81 H81A 105.4
C80 C81 H81B 105.4
C82 C81 H81B 105.4
H81A C81 H81B 106.0
C81 C82 H82A 109.5
C81 C82 H82B 109.5
H82A C82 H82B 109.5
C81 C82 H82C 109.5
H82A C82 H82C 109.5
H82B C82 H82C 109.5
C84 C83 H83A 109.5
C84 C83 H83B 109.5
H83A C83 H83B 109.5
C84 C83 H83C 109.5
H83A C83 H83C 109.5
H83B C83 H83C 109.5
C85 C84 C83 126(2)
C85 C84 H84A 105.7
C83 C84 H84A 105.7
C85 C84 H84B 105.7
C83 C84 H84B 105.7
H84A C84 H84B 106.1
C84 C85 C86 122.3(19)
C84 C85 H85A 106.8
C86 C85 H85A 106.8
C84 C85 H85B 106.8
C86 C85 H85B 106.8
H85A C85 H85B 106.6
C85 C86 C87 112.2(19)
C85 C86 H86A 109.2
C87 C86 H86A 109.2
C85 C86 H86B 109.2
C87 C86 H86B 109.2
H86A C86 H86B 107.9
C88 C87 C86 124(2)
C88 C87 H87A 106.2
C86 C87 H87A 106.2
C88 C87 H87B 106.2
C86 C87 H87B 106.2
H87A C87 H87B 106.4
C87 C88 H88A 109.5
C87 C88 H88B 109.5
H88A C88 H88B 109.5
C87 C88 H88C 109.5
H88A C88 H88C 109.5
H88B C88 H88C 109.5

loop_
_geom_bond_atom_site_label_1
_geom_bond_atom_site_label_2
_geom_bond_distance
Cu1 N1 1.871(4)
Cu1 N3 1.882(4)
Cu1 N2 1.917(4)
Cu1 C18 1.982(5)
Cu1 O1 2.426(4)
Cu2 N5 1.867(4)
Cu2 N7 1.884(4)
Cu2 N6 1.912(4)
Cu2 C55 1.968(5)
Cu2 O2 2.430(4)
F1 C21 1.326(8)
F2 C22 1.326(9)
F3 C23 1.348(8)
F4 C24 1.340(9)
F5 C25 1.339(8)
F6 C27 1.343(7)
F7 C28 1.325(8)
F8 C29 1.349(7)
F9 C30 1.337(7)
F10 C31 1.327(8)
F11 C33 1.329(7)
F12 C34 1.335(8)
F13 C35 1.357(7)
F14 C36 1.326(9)
F15 C37 1.327(7)
F16 C58 1.346(8)
F17 C59 1.319(8)
F18 C60 1.338(8)
F19 C61 1.335(9)
F20 C62 1.321(8)
F21 C64 1.350(7)
F22 C65 1.332(8)
F23 C66 1.336(6)
F24 C67 1.334(8)
F25 C68 1.328(8)
F26 C70 1.342(7)
F27 C71 1.338(8)
F28 C72 1.349(8)
F29 C73 1.353(8)
F30 C74 1.323(7)
O1 C75 1.404(7)
O1 H1O 0.87(2)
O2 C76 1.413(7)
O2 H2O 0.87(2)
N1 C4 1.364(6)
N1 C1 1.373(6)
N2 C9 1.356(7)
N2 C6 1.381(7)
N3 C11 1.366(6)
N3 C14 1.396(6)
N4 C19 1.339(6)
N4 C17 1.355(6)
N5 C41 1.355(6)
N5 C38 1.381(6)
N6 C43 1.365(6)
N6 C46 1.367(6)
N7 C48 1.369(6)
N7 C51 1.390(7)
N8 C56 1.337(6)
N8 C54 1.349(6)
C1 C19 1.389(7)
C1 C2 1.431(6)
C2 C3 1.362(8)
C2 H2 0.9500
C3 C4 1.438(7)
C3 H3 0.9500
C4 C5 1.394(8)
C5 C6 1.399(8)
C5 C20 1.508(8)
C6 C7 1.445(8)
C7 C8 1.324(8)
C7 H7 0.9500
C8 C9 1.457(8)
C8 H8 0.9500
C9 C10 1.381(8)
C10 C11 1.416(8)
C10 C26 1.502(7)
C11 C12 1.433(7)
C12 C13 1.349(8)
C12 H12 0.9500
C13 C14 1.423(6)
C13 H13 0.9500
C14 C15 1.395(7)
C15 C16 1.377(7)
C15 C32 1.501(7)
C16 C17 1.403(6)
C16 C18 1.491(7)
C17 H17 0.9500
C18 C19 1.496(6)
C18 C55 1.552(7)
C20 C25 1.361(9)
C20 C21 1.371(9)
C21 C22 1.410(10)
C22 C23 1.330(12)
C23 C24 1.347(12)
C24 C25 1.416(10)
C26 C27 1.366(9)
C26 C31 1.376(8)
C27 C28 1.383(8)
C28 C29 1.363(10)
C29 C30 1.348(11)
C30 C31 1.386(9)
C32 C33 1.385(8)
C32 C37 1.386(9)
C33 C34 1.392(8)
C34 C35 1.353(11)
C35 C36 1.364(11)
C36 C37 1.392(8)
C38 C56 1.391(7)
C38 C39 1.429(6)
C39 C40 1.353(8)
C39 H39 0.9500
C40 C41 1.440(7)
C40 H40 0.9500
C41 C42 1.407(7)
C42 C43 1.390(7)
C42 C57 1.501(7)
C43 C44 1.448(7)
C44 C45 1.346(8)
C44 H44 0.9500
C45 C46 1.447(7)
C45 H45 0.9500
C46 C47 1.386(7)
C47 C48 1.399(7)
C47 C63 1.502(7)
C48 C49 1.433(7)
C49 C50 1.371(8)
C49 H49 0.9500
C50 C51 1.414(6)
C50 H50 0.9500
C51 C52 1.406(7)
C52 C53 1.390(7)
C52 C69 1.483(7)
C53 C54 1.406(7)
C53 C55 1.486(7)
C54 H54 0.9500
C55 C56 1.493(6)
C57 C58 1.365(8)
C57 C62 1.399(9)
C58 C59 1.409(10)
C59 C60 1.390(12)
C60 C61 1.330(11)
C61 C62 1.397(8)
C63 C64 1.380(9)
C63 C68 1.383(8)
C64 C65 1.384(8)
C65 C66 1.372(10)
C66 C67 1.373(10)
C67 C68 1.392(8)
C69 C70 1.384(8)
C69 C74 1.394(8)
C70 C71 1.367(8)
C71 C72 1.370(10)
C72 C73 1.381(10)
C73 C74 1.377(9)
C75 H75A 0.9800
C75 H75B 0.9800
C75 H75C 0.9800
C76 H76A 0.9800
C76 H76B 0.9800
C76 H76C 0.9800
C77 C78 1.519(18)
C77 H77A 0.9800
C77 H77B 0.9800
C77 H77C 0.9800
C78 C79 1.476(16)
C78 H78A 0.9900
C78 H78B 0.9900
C79 C80 1.477(16)
C79 H79A 0.9900
C79 H79B 0.9900
C80 C81 1.465(16)
C80 H80A 0.9900
C80 H80B 0.9900
C81 C82 1.472(17)
C81 H81A 0.9900
C81 H81B 0.9900
C82 H82A 0.9800
C82 H82B 0.9800
C82 H82C 0.9800
C83 C84 1.482(17)
C83 H83A 0.9800
C83 H83B 0.9800
C83 H83C 0.9800
C84 C85 1.462(17)
C84 H84A 0.9900
C84 H84B 0.9900
C85 C86 1.492(17)
C85 H85A 0.9900
C85 H85B 0.9900
C86 C87 1.492(17)
C86 H86A 0.9900
C86 H86B 0.9900
C87 C88 1.458(17)
C87 H87A 0.9900
C87 H87B 0.9900
C88 H88A 0.9800
C88 H88B 0.9800
C88 H88C 0.9800

loop_
_geom_torsion_atom_site_label_1
_geom_torsion_atom_site_label_2
_geom_torsion_atom_site_label_3
_geom_torsion_atom_site_label_4
_geom_torsion
N2 Cu1 N1 C4 -14.3(5)
C18 Cu1 N1 C4 178.1(5)
O1 Cu1 N1 C4 86.2(4)
N2 Cu1 N1 C1 -171.4(4)
C18 Cu1 N1 C1 21.0(4)
O1 Cu1 N1 C1 -71.0(4)
N2 Cu1 N3 C11 -9.3(4)
C18 Cu1 N3 C11 158.8(4)
O1 Cu1 N3 C11 -109.1(4)
N2 Cu1 N3 C14 173.0(4)
C18 Cu1 N3 C14 -19.0(5)
O1 Cu1 N3 C14 73.2(4)
N6 Cu2 N5 C41 -11.5(5)
C55 Cu2 N5 C41 -178.5(5)
O2 Cu2 N5 C41 89.9(5)
N6 Cu2 N5 C38 -171.8(4)
C55 Cu2 N5 C38 21.3(4)
O2 Cu2 N5 C38 -70.3(4)
N6 Cu2 N7 C48 -7.4(4)
C55 Cu2 N7 C48 160.0(4)
O2 Cu2 N7 C48 -108.2(4)
N6 Cu2 N7 C51 173.8(4)
C55 Cu2 N7 C51 -18.8(5)
O2 Cu2 N7 C51 73.0(4)
C4 N1 C1 C19 -170.2(4)
Cu1 N1 C1 C19 -8.6(6)
C4 N1 C1 C2 3.5(6)
Cu1 N1 C1 C2 165.1(3)
N1 C1 C2 C3 -1.5(6)
C19 C1 C2 C3 169.4(7)
C1 C2 C3 C4 -1.0(6)
C1 N1 C4 C5 170.8(5)
Cu1 N1 C4 C5 12.1(8)
C1 N1 C4 C3 -4.0(6)
Cu1 N1 C4 C3 -162.7(4)
C2 C3 C4 N1 3.1(6)
C2 C3 C4 C5 -171.1(6)
N1 C4 C5 C6 -2.8(9)
C3 C4 C5 C6 170.7(6)
N1 C4 C5 C20 -174.7(5)
C3 C4 C5 C20 -1.2(9)
C9 N2 C6 C5 -176.6(5)
Cu1 N2 C6 C5 -8.2(8)
C9 N2 C6 C7 1.1(6)
Cu1 N2 C6 C7 169.5(4)
C4 C5 C6 N2 1.2(9)
C20 C5 C6 N2 173.1(5)
C4 C5 C6 C7 -176.1(6)
C20 C5 C6 C7 -4.2(9)
N2 C6 C7 C8 0.1(7)
C5 C6 C7 C8 177.7(6)
C6 C7 C8 C9 -1.2(7)
C6 N2 C9 C10 174.2(5)
Cu1 N2 C9 C10 5.6(8)
C6 N2 C9 C8 -1.8(6)
Cu1 N2 C9 C8 -170.4(4)
C7 C8 C9 N2 1.9(7)
C7 C8 C9 C10 -174.0(6)
N2 C9 C10 C11 -6.6(9)
C8 C9 C10 C11 168.8(6)
N2 C9 C10 C26 179.7(5)
C8 C9 C10 C26 -5.0(9)
C14 N3 C11 C10 -171.0(5)
Cu1 N3 C11 C10 10.9(8)
C14 N3 C11 C12 2.6(6)
Cu1 N3 C11 C12 -175.5(4)
C9 C10 C11 N3 -2.3(9)
C26 C10 C11 N3 171.6(5)
C9 C10 C11 C12 -174.8(6)
C26 C10 C11 C12 -0.8(8)
N3 C11 C12 C13 -3.3(6)
C10 C11 C12 C13 170.1(5)
C11 C12 C13 C14 2.6(6)
C11 N3 C14 C15 176.0(5)
Cu1 N3 C14 C15 -6.0(8)
C11 N3 C14 C13 -1.0(6)
Cu1 N3 C14 C13 177.0(4)
C12 C13 C14 C15 -177.9(5)
C12 C13 C14 N3 -1.1(6)
N3 C14 C15 C16 14.4(8)
C13 C14 C15 C16 -169.2(5)
N3 C14 C15 C32 -153.6(5)
C13 C14 C15 C32 22.8(8)
C14 C15 C16 C17 -155.7(6)
C32 C15 C16 C17 12.3(9)
C14 C15 C16 C18 14.3(8)
C32 C15 C16 C18 -177.8(5)
C19 N4 C17 C16 1.3(6)
C15 C16 C17 N4 160.5(5)
C18 C16 C17 N4 -10.9(6)
C15 C16 C18 C19 -157.7(5)
C17 C16 C18 C19 14.5(5)
C15 C16 C18 C55 79.3(6)
C17 C16 C18 C55 -108.5(4)
C15 C16 C18 Cu1 -45.1(6)
C17 C16 C18 Cu1 127.1(4)
C17 N4 C19 C1 -152.1(6)
C17 N4 C19 C18 9.2(6)
N1 C1 C19 N4 145.6(5)
C2 C1 C19 N4 -25.1(11)
N1 C1 C19 C18 -15.2(6)
C2 C1 C19 C18 174.1(6)
C16 C18 C19 N4 -15.1(6)
C55 C18 C19 N4 105.9(5)
Cu1 C18 C19 N4 -135.1(4)
C16 C18 C19 C1 149.4(5)
C55 C18 C19 C1 -89.5(5)
Cu1 C18 C19 C1 29.5(5)
C4 C5 C20 C25 -105.3(7)
C6 C5 C20 C25 82.4(8)
C4 C5 C20 C21 74.1(8)
C6 C5 C20 C21 -98.2(7)
C25 C20 C21 F1 178.1(7)
C5 C20 C21 F1 -1.3(11)
C25 C20 C21 C22 -3.3(12)
C5 C20 C21 C22 177.3(7)
F1 C21 C22 F2 1.6(13)
C20 C21 C22 F2 -177.0(8)
F1 C21 C22 C23 -179.3(8)
C20 C21 C22 C23 2.1(14)
F2 C22 C23 C24 179.7(9)
C21 C22 C23 C24 0.6(14)
F2 C22 C23 F3 0.7(14)
C21 C22 C23 F3 -178.4(8)
C22 C23 C24 F4 -176.4(9)
F3 C23 C24 F4 2.6(13)
C22 C23 C24 C25 -1.8(14)
F3 C23 C24 C25 177.1(7)
C21 C20 C25 F5 179.5(7)
C5 C20 C25 F5 -1.1(11)
C21 C20 C25 C24 2.0(11)
C5 C20 C25 C24 -178.6(7)
F4 C24 C25 F5 -2.3(12)
C23 C24 C25 F5 -177.0(8)
F4 C24 C25 C20 175.3(7)
C23 C24 C25 C20 0.5(12)
C9 C10 C26 C27 104.4(7)
C11 C10 C26 C27 -69.9(7)
C9 C10 C26 C31 -76.9(8)
C11 C10 C26 C31 108.8(7)
C31 C26 C27 F6 178.2(6)
C10 C26 C27 F6 -3.0(9)
C31 C26 C27 C28 -3.7(9)
C10 C26 C27 C28 175.1(6)
F6 C27 C28 F7 -0.4(9)
C26 C27 C28 F7 -178.6(6)
F6 C27 C28 C29 -179.7(6)
C26 C27 C28 C29 2.1(10)
F7 C28 C29 C30 -178.3(7)
C27 C28 C29 C30 1.0(11)
F7 C28 C29 F8 1.3(10)
C27 C28 C29 F8 -179.3(6)
F8 C29 C30 F9 -0.1(11)
C28 C29 C30 F9 179.6(6)
F8 C29 C30 C31 178.0(6)
C28 C29 C30 C31 -2.3(11)
C27 C26 C31 F10 -177.7(6)
C10 C26 C31 F10 3.5(10)
C27 C26 C31 C30 2.4(10)
C10 C26 C31 C30 -176.4(6)
F9 C30 C31 F10 -1.2(11)
C29 C30 C31 F10 -179.4(7)
F9 C30 C31 C26 178.7(6)
C29 C30 C31 C26 0.5(11)
C16 C15 C32 C33 -114.3(6)
C14 C15 C32 C33 54.1(7)
C16 C15 C32 C37 59.9(7)
C14 C15 C32 C37 -131.8(6)
C37 C32 C33 F11 -176.4(5)
C15 C32 C33 F11 -2.1(7)
C37 C32 C33 C34 0.8(8)
C15 C32 C33 C34 175.2(5)
F11 C33 C34 F12 -1.1(8)
C32 C33 C34 F12 -178.5(5)
F11 C33 C34 C35 177.7(5)
C32 C33 C34 C35 0.4(9)
F12 C34 C35 F13 -0.9(10)
C33 C34 C35 F13 -179.7(5)
F12 C34 C35 C36 178.6(6)
C33 C34 C35 C36 -0.2(10)
C34 C35 C36 F14 178.3(6)
F13 C35 C36 F14 -2.2(10)
C34 C35 C36 C37 -1.1(10)
F13 C35 C36 C37 178.3(6)
C33 C32 C37 F15 -178.6(5)
C15 C32 C37 F15 7.2(8)
C33 C32 C37 C36 -2.2(8)
C15 C32 C37 C36 -176.5(5)
F14 C36 C37 F15 -0.6(9)
C35 C36 C37 F15 178.8(6)
F14 C36 C37 C32 -177.1(6)
C35 C36 C37 C32 2.4(10)
C41 N5 C38 C56 -173.4(5)
Cu2 N5 C38 C56 -9.1(6)
C41 N5 C38 C39 2.8(6)
Cu2 N5 C38 C39 167.1(4)
N5 C38 C39 C40 -1.4(6)
C56 C38 C39 C40 173.1(7)
C38 C39 C40 C41 -0.5(6)
C38 N5 C41 C42 172.1(5)
Cu2 N5 C41 C42 10.6(8)
C38 N5 C41 C40 -3.1(6)
Cu2 N5 C41 C40 -164.6(4)
C39 C40 C41 N5 2.2(6)
C39 C40 C41 C42 -172.4(6)
N5 C41 C42 C43 -3.7(9)
C40 C41 C42 C43 170.2(6)
N5 C41 C42 C57 178.9(5)
C40 C41 C42 C57 -7.1(9)
C46 N6 C43 C42 -176.8(5)
Cu2 N6 C43 C42 -6.7(8)
C46 N6 C43 C44 0.8(6)
Cu2 N6 C43 C44 170.9(4)
C41 C42 C43 N6 2.1(9)
C57 C42 C43 N6 179.5(5)
C41 C42 C43 C44 -175.0(6)
C57 C42 C43 C44 2.4(9)
N6 C43 C44 C45 -0.3(7)
C42 C43 C44 C45 177.2(6)
C43 C44 C45 C46 -0.3(7)
C43 N6 C46 C47 175.7(5)
Cu2 N6 C46 C47 5.3(8)
C43 N6 C46 C45 -1.0(6)
Cu2 N6 C46 C45 -171.3(4)
C44 C45 C46 N6 0.8(7)
C44 C45 C46 C47 -175.8(6)
N6 C46 C47 C48 -5.7(9)
C45 C46 C47 C48 170.4(6)
N6 C46 C47 C63 -177.9(5)
C45 C46 C47 C63 -1.9(9)
C51 N7 C48 C47 -171.8(5)
Cu2 N7 C48 C47 9.2(8)
C51 N7 C48 C49 3.2(6)
Cu2 N7 C48 C49 -175.7(4)
C46 C47 C48 N7 -2.1(9)
C63 C47 C48 N7 170.2(5)
C46 C47 C48 C49 -176.4(6)
C63 C47 C48 C49 -4.0(8)
N7 C48 C49 C50 -3.6(6)
C47 C48 C49 C50 171.4(5)
C48 C49 C50 C51 2.5(6)
C48 N7 C51 C52 175.1(5)
Cu2 N7 C51 C52 -6.0(8)
C48 N7 C51 C50 -1.7(6)
Cu2 N7 C51 C50 177.2(4)
C49 C50 C51 N7 -0.6(6)
C49 C50 C51 C52 -177.2(5)
N7 C51 C52 C53 15.0(8)
C50 C51 C52 C53 -168.9(5)
N7 C51 C52 C69 -156.3(5)
C50 C51 C52 C69 19.9(8)
C51 C52 C53 C54 -157.5(5)
C69 C52 C53 C54 13.5(8)
C51 C52 C53 C55 12.5(8)
C69 C52 C53 C55 -176.4(5)
C56 N8 C54 C53 2.0(6)
C52 C53 C54 N8 159.8(5)
C55 C53 C54 N8 -11.7(6)
C52 C53 C55 C56 -157.0(5)
C54 C53 C55 C56 15.1(5)
C52 C53 C55 C18 80.9(6)
C54 C53 C55 C18 -106.9(4)
C52 C53 C55 Cu2 -43.5(6)
C54 C53 C55 Cu2 128.7(4)
C16 C18 C55 C53 55.6(5)
C19 C18 C55 C53 -59.1(5)
Cu1 C18 C55 C53 -176.3(3)
C16 C18 C55 C56 -57.8(5)
C19 C18 C55 C56 -172.5(4)
Cu1 C18 C55 C56 70.2(4)
C16 C18 C55 Cu2 -175.6(3)
C19 C18 C55 Cu2 69.6(4)
Cu1 C18 C55 Cu2 -47.6(3)
C54 N8 C56 C38 -153.6(6)
C54 N8 C56 C55 8.9(6)
N5 C38 C56 N8 147.7(5)
C39 C38 C56 N8 -26.7(11)
N5 C38 C56 C55 -14.5(6)
C39 C38 C56 C55 171.1(6)
C53 C55 C56 N8 -15.3(5)
C18 C55 C56 N8 104.3(5)
Cu2 C55 C56 N8 -136.5(4)
C53 C55 C56 C38 150.5(4)
C18 C55 C56 C38 -89.9(5)
Cu2 C55 C56 C38 29.3(5)
C43 C42 C57 C58 -111.8(7)
C41 C42 C57 C58 65.7(8)
C43 C42 C57 C62 64.7(8)
C41 C42 C57 C62 -117.9(6)
C62 C57 C58 F16 -178.9(5)
C42 C57 C58 F16 -2.3(9)
C62 C57 C58 C59 0.4(9)
C42 C57 C58 C59 177.0(6)
F16 C58 C59 F17 0.3(10)
C57 C58 C59 F17 -179.1(6)
F16 C58 C59 C60 178.1(6)
C57 C58 C59 C60 -1.3(10)
F17 C59 C60 C61 179.1(7)
C58 C59 C60 C61 1.3(11)
F17 C59 C60 F18 -0.5(11)
C58 C59 C60 F18 -178.3(6)
F18 C60 C61 F19 0.7(12)
C59 C60 C61 F19 -178.9(7)
F18 C60 C61 C62 179.1(7)
C59 C60 C61 C62 -0.5(12)
C60 C61 C62 F20 -177.8(7)
F19 C61 C62 F20 0.6(10)
C60 C61 C62 C57 -0.3(11)
F19 C61 C62 C57 178.1(6)
C58 C57 C62 F20 177.8(6)
C42 C57 C62 F20 1.2(9)
C58 C57 C62 C61 0.4(9)
C42 C57 C62 C61 -176.3(6)
C46 C47 C63 C64 100.0(7)
C48 C47 C63 C64 -72.9(7)
C46 C47 C63 C68 -80.4(7)
C48 C47 C63 C68 106.6(7)
C68 C63 C64 F21 178.7(5)
C47 C63 C64 F21 -1.7(8)
C68 C63 C64 C65 -2.1(9)
C47 C63 C64 C65 177.5(5)
F21 C64 C65 F22 -0.1(9)
C63 C64 C65 F22 -179.3(6)
F21 C64 C65 C66 -179.3(6)
C63 C64 C65 C66 1.6(10)
F22 C65 C66 F23 0.8(10)
C64 C65 C66 F23 180.0(6)
F22 C65 C66 C67 -179.7(6)
C64 C65 C66 C67 -0.5(10)
F23 C66 C67 F24 -0.2(10)
C65 C66 C67 F24 -179.7(6)
F23 C66 C67 C68 179.7(6)
C65 C66 C67 C68 0.2(10)
C64 C63 C68 F25 -178.8(5)
C47 C63 C68 F25 1.6(9)
C64 C63 C68 C67 1.7(9)
C47 C63 C68 C67 -177.9(6)
F24 C67 C68 F25 -0.4(10)
C66 C67 C68 F25 179.7(6)
F24 C67 C68 C63 179.1(6)
C66 C67 C68 C63 -0.8(10)
C53 C52 C69 C70 -113.5(6)
C51 C52 C69 C70 57.7(6)
C53 C52 C69 C74 60.1(7)
C51 C52 C69 C74 -128.7(5)
C74 C69 C70 F26 -176.6(4)
C52 C69 C70 F26 -2.7(7)
C74 C69 C70 C71 1.2(8)
C52 C69 C70 C71 175.1(5)
F26 C70 C71 F27 0.3(8)
C69 C70 C71 F27 -177.6(5)
F26 C70 C71 C72 177.4(5)
C69 C70 C71 C72 -0.5(8)
F27 C71 C72 F28 -1.5(9)
C70 C71 C72 F28 -178.6(5)
F27 C71 C72 C73 177.9(6)
C70 C71 C72 C73 0.8(9)
F28 C72 C73 F29 -2.8(10)
C71 C72 C73 F29 177.7(6)
F28 C72 C73 C74 177.5(6)
C71 C72 C73 C74 -2.0(10)
F29 C73 C74 F30 0.0(9)
C72 C73 C74 F30 179.6(6)
F29 C73 C74 C69 -176.9(5)
C72 C73 C74 C69 2.8(9)
C70 C69 C74 F30 -179.1(5)
C52 C69 C74 F30 7.0(8)
C70 C69 C74 C73 -2.3(8)
C52 C69 C74 C73 -176.2(5)
C77 C78 C79 C80 -174(2)
C78 C79 C80 C81 -178.3(18)
C79 C80 C81 C82 -178.0(19)
C83 C84 C85 C86 -174(2)
C84 C85 C86 C87 -174(2)
C85 C86 C87 C88 170(2)
